data_9001261
loop_
_publ_author_name
'Angel, R. J.'
'Carpenter, M. A.'
'Finger, L. W.'

_publ_section_title
;Structural variation associated with compositional variation and
 order-disorder behavior in anorthite-rich feldspars sample #115082a
;
_journal_name_full 'American Mineralogist'
_journal_page_first 150
_journal_page_last 162
_journal_volume 75
_journal_year 1990
_chemical_formula_sum 'Al Ca O4 Si'
_chemical_name_mineral Anorthite
_space_group_IT_number 2
_symmetry_space_group_name_Hall '-P 1 (-1/2*x+1/2*y+1/2*z,1/2*x-1/2*y+1/2*z,1/2*x+1/2*y-1/2*z)'
_symmetry_space_group_name_H-M 'I -1'
_cell_angle_alpha 93.17
_cell_angle_beta 115.97
_cell_angle_gamma 91.15
_cell_formula_units_Z 16
_cell_length_a 8.178
_cell_length_b 12.870
_cell_length_c 14.175
_cell_volume 1337.598
_exptl_crystal_density_diffrn 3.161
_cod_original_formula_sum 'Si Al Ca O4'
_cod_database_code 9001261

loop_
_symmetry_equiv_pos_as_xyz
x,y,z
1/2+x,1/2+y,1/2+z
-x,-y,-z
1/2-x,1/2-y,1/2-z

loop_
_atom_site_aniso_label
_atom_site_aniso_U_11
_atom_site_aniso_U_22
_atom_site_aniso_U_33
_atom_site_aniso_U_12
_atom_site_aniso_U_13
_atom_site_aniso_U_23
Si1oo 0.00738 0.00835 0.00655 -0.00048 0.00378 0.00083
Al1oz 0.00765 0.00835 0.00655 -0.00095 0.00378 0.00000
Al1mo 0.01038 0.00835 0.00655 0.00239 0.00520 0.00083
Si1mz 0.00792 0.00835 0.00655 0.00239 0.00331 0.00083
Al2oo 0.00683 0.00668 0.01555 0.00048 0.00473 0.00000
Si2oz 0.00710 0.00751 0.01473 0.00000 0.00567 -0.00165
Si2mo 0.00683 0.00751 0.01392 0.00143 0.00284 0.00248
Al2mz 0.00792 0.00751 0.00982 0.00191 0.00520 0.00248
Caooo 0.00983 0.03171 0.01555 -0.00095 0.00615 -0.00909
Cazoo 0.00901 0.01669 0.01310 0.00334 0.00331 -0.00248
Caoio 0.00929 0.01669 0.01228 0.00430 0.00331 -0.00248
Cazio 0.00792 0.02086 0.01392 0.00286 0.00473 -0.00496
Oa1o 0.03005 0.01502 0.00900 0.00430 0.01277 0.00165
Oa1z 0.03142 0.01252 0.01310 0.00095 0.01702 0.00083
Oa2o 0.00956 0.00835 0.01473 0.00191 0.00567 0.00248
Oa2z 0.00519 0.00751 0.01310 0.00095 0.00331 0.00165
Oboo 0.01421 0.01252 0.03520 -0.00430 0.01797 -0.00579
Oboz 0.01940 0.01252 0.04175 -0.00382 0.02506 -0.00744
Obmo 0.01666 0.01753 0.06057 0.00239 0.02459 -0.00413
Obmz 0.02267 0.02003 0.05075 0.00621 0.02932 0.00579
Ocoo 0.01393 0.00751 0.01719 -0.00191 0.00851 -0.00331
Ocoz 0.01229 0.01085 0.01555 -0.00191 0.00662 -0.00083
Ocmo 0.01284 0.00835 0.01310 0.00382 0.00520 0.00165
Ocmz 0.01612 0.01001 0.01228 0.00239 0.00473 0.00000
Odoo 0.01257 0.01419 0.01555 0.00334 -0.00189 0.00165
Odoz 0.01721 0.01335 0.01965 0.00239 -0.00473 0.00248
Odmo 0.01093 0.01836 0.02701 0.00334 -0.00851 -0.00826
Odmz 0.02404 0.02253 0.02947 0.00859 -0.00946 -0.01074

loop_
_atom_site_label
_atom_site_fract_x
_atom_site_fract_y
_atom_site_fract_z
_atom_site_type_symbol
_atom_site_attached_hydrogens
Si1oo 0.00780 0.15800 0.10420 Si 0
Al1oz 0.00250 0.16420 0.61190 Al 0
Al1mo -0.00010 0.81510 0.11940 Al 0
Si1mz 0.00540 0.81760 0.61200 Si 0
Al2oo 0.68790 0.11200 0.15880 Al 0
Si2oz 0.67650 0.10540 0.65770 Si 0
Si2mo 0.67600 0.88150 0.18130 Si 0
Al2mz 0.68310 0.87480 0.67660 Al 0
Caooo 0.26580 0.98590 0.08650 Ca 0
Cazoo 0.26810 0.03010 0.54590 Ca 0
Caoio 0.77370 0.53500 0.54290 Ca 0
Cazio 0.76360 0.50200 0.07700 Ca 0
Oa1o 0.00760 0.12470 -0.00870 O 0
Oa1z -0.00350 0.12480 0.48930 O 0
Oa2o 0.57560 0.99010 0.13960 O 0
Oa2z 0.57170 0.99100 0.63760 O 0
Oboo 0.82160 0.09940 0.09100 O 0
Oboz 0.79940 0.10060 0.59360 O 0
Obmo 0.80880 0.85490 0.12820 O 0
Obmz 0.82240 0.85500 0.61530 O 0
Ocoo 0.01200 0.27870 0.13530 O 0
Ocoz 0.01440 0.29410 0.64840 O 0
Ocmo 0.00760 0.67990 0.10730 O 0
Ocmz 0.00780 0.69200 0.59950 O 0
Odoo 0.19100 0.10650 0.18690 O 0
Odoz 0.20290 0.10350 0.69150 O 0
Odmo 0.19760 0.86850 0.21930 O 0
Odmz 0.18540 0.86250 0.71050 O 0

loop_
_cod_changelog_entry_id
_cod_changelog_entry_author
_cod_changelog_entry_date
_cod_changelog_entry_text
1
;cod-tools version 3.8.0
Id: cif_guess_AMCSD_atom_types 9581 2023-05-17 12:35:41Z saulius
;
2023-05-23T09:15:01+03:00
;Derived atom types and hydrogen counts
from atom names that follow the AMCSD naming convention
(Wat == water, O-H == hydroxyl).
;
